data_4109624
loop_
_publ_author_name
'Wesley H. Monillas'
'Glenn P. A. Yap'
'Leonard A. MacAdams'
'Klaus H. Theopold'

_publ_section_title
;
 Binding and Activation of Small Molecules by Three-Coordinate Cr(I)
;
_journal_name_full 'Journal of the American Chemical Society'
_journal_page_first 8090
_journal_page_last 8091
_journal_paper_doi 10.1021/ja0725549
_journal_volume 129
_journal_year 2007
_chemical_formula_sum 'C60 H86 Cr2 N4'
_chemical_formula_weight 967.33
_chemical_name_common '[(i-Pr2Ph)2nacnacCr]2(C2H4)'
_chemical_name_systematic
; 
 ? 
;
_space_group_IT_number 14
_symmetry_cell_setting monoclinic
_symmetry_space_group_name_Hall '-P 2yn'
_symmetry_space_group_name_H-M 'P 1 21/n 1'
_atom_sites_solution_hydrogens geom
_atom_sites_solution_primary direct
_atom_sites_solution_secondary difmap
_audit_creation_method SHELXL-97
_cell_angle_alpha 90.00
_cell_angle_beta 91.209(3)
_cell_angle_gamma 90.00
_cell_formula_units_Z 2
_cell_length_a 8.9247(14)
_cell_length_b 14.565(2)
_cell_length_c 21.197(3)
_cell_measurement_reflns_used 939
_cell_measurement_temperature 170(2)
_cell_measurement_theta_max 21.13
_cell_measurement_theta_min 2.82
_cell_volume 2754.7(7)
_computing_cell_refinement 'SAINT (Bruker, 2002)'
_computing_data_collection 'SMART (Bruker, 2002)'
_computing_data_reduction SAINT
_computing_molecular_graphics 'SHELXTL (Sheldrick, 2001)'
_computing_publication_material SHELXTL
_computing_structure_refinement 'SHELXL-97 (Sheldrick, 1997)'
_computing_structure_solution 'SHELXS-97 (Sheldrick, 1990)'
_diffrn_ambient_temperature 170(2)
_diffrn_detector_area_resol_mean 836.6
_diffrn_measured_fraction_theta_full 1.000
_diffrn_measured_fraction_theta_max 1.000
_diffrn_measurement_device_type 'Bruker AXS APEX diffractometer'
_diffrn_measurement_method \w
_diffrn_radiation_monochromator graphite
_diffrn_radiation_source 'fine-focus sealed tube'
_diffrn_radiation_type MoK\a
_diffrn_radiation_wavelength 0.71073
_diffrn_reflns_av_R_equivalents 0.0725
_diffrn_reflns_av_sigmaI/netI 0.0597
_diffrn_reflns_limit_h_max 10
_diffrn_reflns_limit_h_min -10
_diffrn_reflns_limit_k_max 17
_diffrn_reflns_limit_k_min -17
_diffrn_reflns_limit_l_max 25
_diffrn_reflns_limit_l_min -25
_diffrn_reflns_number 26002
_diffrn_reflns_theta_full 25.00
_diffrn_reflns_theta_max 25.00
_diffrn_reflns_theta_min 1.70
_diffrn_standards_decay_% 1
_diffrn_standards_interval_count 0
_diffrn_standards_interval_time 0
_diffrn_standards_number 0
_exptl_absorpt_coefficient_mu 0.434
_exptl_absorpt_correction_T_max 0.9786
_exptl_absorpt_correction_T_min 0.8855
_exptl_absorpt_correction_type multi-scan
_exptl_absorpt_process_details 'SADABS (Sheldrick, 2003)'
_exptl_crystal_colour brown
_exptl_crystal_density_diffrn 1.166
_exptl_crystal_description needle
_exptl_crystal_F_000 1044
_exptl_crystal_size_max 0.29
_exptl_crystal_size_mid 0.05
_exptl_crystal_size_min 0.05
_refine_diff_density_max 0.423
_refine_diff_density_min -0.244
_refine_diff_density_rms 0.063
_refine_ls_extinction_method none
_refine_ls_goodness_of_fit_ref 1.015
_refine_ls_hydrogen_treatment mixed
_refine_ls_matrix_type full
_refine_ls_number_parameters 314
_refine_ls_number_reflns 4858
_refine_ls_number_restraints 1
_refine_ls_restrained_S_all 1.015
_refine_ls_R_factor_all 0.0772
_refine_ls_R_factor_gt 0.0523
_refine_ls_shift/su_max 0.007
_refine_ls_shift/su_mean 0.000
_refine_ls_structure_factor_coef Fsqd
_refine_ls_weighting_details 'calc w=1/[\s^2^(Fo^2^)+(0.0880P)^2^] where P=(Fo^2^+2Fc^2^)/3'
_refine_ls_weighting_scheme calc
_refine_ls_wR_factor_gt 0.1342
_refine_ls_wR_factor_ref 0.1573
_reflns_number_gt 3635
_reflns_number_total 4858
_reflns_threshold_expression >2sigma(I)
_cod_data_source_file ja0725549si20070525_020705.cif
_cod_data_source_block klat361
_cod_original_cell_volume 2754.8(7)
_cod_database_code 4109624

loop_
_symmetry_equiv_pos_as_xyz
'x, y, z'
'-x+1/2, y+1/2, -z+1/2'
'-x, -y, -z'
'x-1/2, -y-1/2, z-1/2'

loop_
_atom_site_label
_atom_site_type_symbol
_atom_site_fract_x
_atom_site_fract_y
_atom_site_fract_z
_atom_site_U_iso_or_equiv
_atom_site_adp_type
_atom_site_occupancy
_atom_site_symmetry_multiplicity
_atom_site_calc_flag
_atom_site_refinement_flags
Cr Cr 0.11730(5) 0.90688(3) 0.05227(2) 0.02510(18) Uani 1 1 d .
N1 N 0.2666(3) 0.92285(16) 0.12467(11) 0.0234(5) Uani 1 1 d .
N2 N 0.1450(3) 0.76811(16) 0.05295(11) 0.0261(6) Uani 1 1 d .
C1 C 0.0331(4) 1.0372(2) 0.01964(15) 0.0332(8) Uani 1 1 d D
H1 H 0.106(3) 1.073(2) 0.0085(16) 0.040 Uiso 1 1 d D
H2 H -0.001(4) 1.065(2) 0.0522(13) 0.040 Uiso 1 1 d D
C7 C 0.2697(3) 1.01073(19) 0.15674(13) 0.0242(7) Uani 1 1 d .
C6 C 0.1830(3) 1.0234(2) 0.21072(13) 0.0271(7) Uani 1 1 d .
C5 C 0.1940(4) 1.1074(2) 0.24151(15) 0.0331(8) Uani 1 1 d .
H5A H 0.1375 1.1171 0.2784 0.040 Uiso 1 1 calc R
C4 C 0.2842(4) 1.1769(2) 0.22015(15) 0.0386(8) Uani 1 1 d .
H4A H 0.2922 1.2330 0.2428 0.046 Uiso 1 1 calc R
C3 C 0.3628(4) 1.1644(2) 0.16556(15) 0.0362(8) Uani 1 1 d .
H3A H 0.4223 1.2132 0.1501 0.043 Uiso 1 1 calc R
C2 C 0.3571(3) 1.0821(2) 0.13277(14) 0.0277(7) Uani 1 1 d .
C8 C 0.4478(4) 1.0702(2) 0.07303(15) 0.0327(7) Uani 1 1 d .
H8A H 0.4027 1.0177 0.0489 0.039 Uiso 1 1 calc R
C9 C 0.6092(4) 1.0447(3) 0.08913(17) 0.0467(9) Uani 1 1 d .
H9A H 0.6661 1.0401 0.0502 0.070 Uiso 1 1 calc R
H9B H 0.6116 0.9854 0.1111 0.070 Uiso 1 1 calc R
H9C H 0.6539 1.0919 0.1165 0.070 Uiso 1 1 calc R
C10 C 0.4401(4) 1.1541(2) 0.03011(16) 0.0465(9) Uani 1 1 d .
H10A H 0.4861 1.1396 -0.0103 0.070 Uiso 1 1 calc R
H10B H 0.4942 1.2052 0.0503 0.070 Uiso 1 1 calc R
H10C H 0.3351 1.1715 0.0227 0.070 Uiso 1 1 calc R
C11 C 0.0767(3) 0.9509(2) 0.23401(14) 0.0313(7) Uani 1 1 d .
H11A H 0.0967 0.8930 0.2103 0.038 Uiso 1 1 calc R
C12 C -0.0861(4) 0.9787(3) 0.2201(2) 0.0559(11) Uani 1 1 d .
H12A H -0.1015 0.9864 0.1745 0.084 Uiso 1 1 calc R
H12B H -0.1076 1.0366 0.2415 0.084 Uiso 1 1 calc R
H12C H -0.1533 0.9307 0.2354 0.084 Uiso 1 1 calc R
C13 C 0.0985(5) 0.9303(3) 0.30417(17) 0.0503(10) Uani 1 1 d .
H13A H 0.2042 0.9165 0.3132 0.075 Uiso 1 1 calc R
H13B H 0.0369 0.8774 0.3155 0.075 Uiso 1 1 calc R
H13C H 0.0683 0.9839 0.3288 0.075 Uiso 1 1 calc R
C14 C 0.4627(3) 0.8775(2) 0.20258(15) 0.0332(8) Uani 1 1 d .
H14A H 0.5120 0.9369 0.1965 0.050 Uiso 1 1 calc R
H14B H 0.5388 0.8291 0.2061 0.050 Uiso 1 1 calc R
H14C H 0.4047 0.8793 0.2413 0.050 Uiso 1 1 calc R
C15 C 0.3588(3) 0.8577(2) 0.14669(13) 0.0244(6) Uani 1 1 d .
C16 C 0.3621(3) 0.7687(2) 0.12280(13) 0.0272(7) Uani 1 1 d .
H16A H 0.4455 0.7324 0.1361 0.033 Uiso 1 1 calc R
C17 C 0.2587(3) 0.7254(2) 0.08168(14) 0.0281(7) Uani 1 1 d .
C18 C 0.2793(4) 0.6226(2) 0.07415(17) 0.0422(9) Uani 1 1 d .
H18A H 0.2389 0.6033 0.0329 0.063 Uiso 1 1 calc R
H18B H 0.2260 0.5905 0.1076 0.063 Uiso 1 1 calc R
H18C H 0.3862 0.6076 0.0772 0.063 Uiso 1 1 calc R
C24 C 0.0274(3) 0.7130(2) 0.02420(15) 0.0300(7) Uani 1 1 d .
C19 C -0.0794(4) 0.6736(2) 0.06253(17) 0.0388(8) Uani 1 1 d .
C20 C -0.1986(4) 0.6262(3) 0.0340(2) 0.0494(10) Uani 1 1 d .
H20A H -0.2734 0.5997 0.0595 0.059 Uiso 1 1 calc R
C21 C -0.2093(4) 0.6172(3) -0.0306(2) 0.0533(11) Uani 1 1 d .
H21A H -0.2913 0.5851 -0.0495 0.064 Uiso 1 1 calc R
C22 C -0.1015(4) 0.6547(3) -0.06741(18) 0.0479(10) Uani 1 1 d .
H22A H -0.1095 0.6475 -0.1119 0.057 Uiso 1 1 calc R
C23 C 0.0194(4) 0.7029(2) -0.04181(16) 0.0359(8) Uani 1 1 d .
C28 C 0.1393(4) 0.7399(2) -0.08398(15) 0.0414(9) Uani 1 1 d .
H28A H 0.1953 0.7885 -0.0600 0.050 Uiso 1 1 calc R
C29 C 0.2506(5) 0.6657(3) -0.1012(2) 0.0700(13) Uani 1 1 d .
H29A H 0.3028 0.6439 -0.0629 0.105 Uiso 1 1 calc R
H29B H 0.3237 0.6908 -0.1304 0.105 Uiso 1 1 calc R
H29C H 0.1972 0.6143 -0.1213 0.105 Uiso 1 1 calc R
C30 C 0.0751(5) 0.7837(3) -0.14435(17) 0.0594(11) Uani 1 1 d .
H30A H 0.0038 0.8320 -0.1333 0.089 Uiso 1 1 calc R
H30B H 0.0236 0.7368 -0.1699 0.089 Uiso 1 1 calc R
H30C H 0.1567 0.8104 -0.1685 0.089 Uiso 1 1 calc R
C25 C -0.0726(4) 0.6816(3) 0.13428(18) 0.0520(10) Uani 1 1 d .
H25A H 0.0290 0.7057 0.1462 0.062 Uiso 1 1 calc R
C26 C -0.1850(5) 0.7506(4) 0.1562(2) 0.100(2) Uani 1 1 d .
H26A H -0.1675 0.8096 0.1353 0.149 Uiso 1 1 calc R
H26B H -0.1744 0.7584 0.2020 0.149 Uiso 1 1 calc R
H26C H -0.2864 0.7290 0.1456 0.149 Uiso 1 1 calc R
C27 C -0.0902(6) 0.5888(3) 0.1675(2) 0.0894(18) Uani 1 1 d .
H27A H -0.0612 0.5951 0.2122 0.134 Uiso 1 1 calc R
H27B H -0.0258 0.5432 0.1477 0.134 Uiso 1 1 calc R
H27C H -0.1949 0.5689 0.1640 0.134 Uiso 1 1 calc R

loop_
_atom_site_aniso_label
_atom_site_aniso_U_11
_atom_site_aniso_U_22
_atom_site_aniso_U_33
_atom_site_aniso_U_23
_atom_site_aniso_U_13
_atom_site_aniso_U_12
Cr 0.0297(3) 0.0203(3) 0.0249(3) -0.0005(2) -0.0074(2) 0.0022(2)
N1 0.0260(13) 0.0222(13) 0.0220(12) -0.0003(10) -0.0014(10) -0.0005(10)
N2 0.0291(14) 0.0200(14) 0.0289(13) -0.0012(11) -0.0035(11) -0.0014(10)
C1 0.044(2) 0.0245(18) 0.0310(18) -0.0005(14) -0.0109(15) 0.0008(15)
C7 0.0262(15) 0.0227(16) 0.0234(15) -0.0001(12) -0.0097(12) 0.0008(12)
C6 0.0305(17) 0.0265(17) 0.0240(15) 0.0008(13) -0.0030(13) 0.0036(13)
C5 0.0406(19) 0.0316(19) 0.0271(17) -0.0051(14) 0.0012(14) 0.0052(15)
C4 0.052(2) 0.0281(19) 0.0357(19) -0.0094(15) -0.0043(16) -0.0049(15)
C3 0.044(2) 0.0275(18) 0.0367(19) -0.0012(14) 0.0011(15) -0.0075(15)
C2 0.0285(16) 0.0251(16) 0.0294(16) 0.0003(13) -0.0028(13) -0.0034(13)
C8 0.0389(19) 0.0294(18) 0.0298(17) -0.0018(14) 0.0038(14) -0.0065(14)
C9 0.040(2) 0.056(2) 0.044(2) 0.0013(19) 0.0066(16) -0.0012(18)
C10 0.062(2) 0.042(2) 0.0361(19) 0.0033(17) 0.0057(17) -0.0074(18)
C11 0.0400(19) 0.0241(17) 0.0300(17) -0.0011(13) 0.0051(14) 0.0004(14)
C12 0.041(2) 0.061(3) 0.066(3) 0.015(2) 0.0042(19) -0.0082(19)
C13 0.065(3) 0.049(2) 0.037(2) 0.0108(17) 0.0050(18) -0.0088(19)
C14 0.0340(18) 0.0319(18) 0.0332(18) -0.0005(14) -0.0096(14) 0.0039(14)
C15 0.0258(16) 0.0256(17) 0.0219(14) 0.0036(13) -0.0006(12) -0.0028(12)
C16 0.0258(16) 0.0268(17) 0.0289(16) 0.0035(13) -0.0020(12) 0.0052(13)
C17 0.0328(17) 0.0223(16) 0.0290(16) 0.0001(13) -0.0002(13) -0.0021(13)
C18 0.051(2) 0.0269(18) 0.048(2) -0.0033(16) -0.0150(17) 0.0072(16)
C24 0.0316(17) 0.0204(16) 0.0375(18) -0.0047(14) -0.0096(14) 0.0011(13)
C19 0.041(2) 0.0277(19) 0.047(2) -0.0046(15) -0.0006(16) -0.0044(15)
C20 0.042(2) 0.038(2) 0.068(3) -0.0025(19) -0.0012(19) -0.0137(17)
C21 0.049(2) 0.043(2) 0.067(3) -0.016(2) -0.021(2) -0.0090(18)
C22 0.055(2) 0.042(2) 0.046(2) -0.0047(18) -0.0160(18) -0.0053(18)
C23 0.042(2) 0.0238(17) 0.0415(19) -0.0048(15) -0.0126(15) 0.0003(14)
C28 0.057(2) 0.037(2) 0.0302(18) -0.0056(15) -0.0072(16) -0.0081(17)
C29 0.068(3) 0.064(3) 0.079(3) -0.004(2) 0.016(2) 0.005(2)
C30 0.085(3) 0.056(3) 0.036(2) -0.0009(19) -0.018(2) -0.012(2)
C25 0.047(2) 0.060(3) 0.049(2) -0.0087(19) 0.0084(18) -0.0199(19)
C26 0.065(3) 0.140(5) 0.094(4) -0.058(4) 0.009(3) 0.006(3)
C27 0.125(5) 0.087(4) 0.057(3) 0.012(3) 0.010(3) -0.051(3)

loop_
_atom_type_symbol
_atom_type_description
_atom_type_scat_dispersion_real
_atom_type_scat_dispersion_imag
_atom_type_scat_source
C C 0.0033 0.0016 'International Tables Vol C Tables 4.2.6.8 and 6.1.1.4'
H H 0.0000 0.0000 'International Tables Vol C Tables 4.2.6.8 and 6.1.1.4'
N N 0.0061 0.0033 'International Tables Vol C Tables 4.2.6.8 and 6.1.1.4'
Cr Cr 0.3209 0.6236 'International Tables Vol C Tables 4.2.6.8 and 6.1.1.4'

loop_
_geom_angle_atom_site_label_1
_geom_angle_atom_site_label_2
_geom_angle_atom_site_label_3
_geom_angle
_geom_angle_site_symmetry_1
_geom_angle_site_symmetry_3
N1 Cr N2 91.76(9) . .
N1 Cr C1 111.25(11) . .
N2 Cr C1 156.92(11) . .
N1 Cr C1 151.34(11) . 3_575
N2 Cr C1 116.81(11) . 3_575
C1 Cr C1 40.13(16) . 3_575
C15 N1 C7 117.3(2) . .
C15 N1 Cr 125.1(2) . .
C7 N1 Cr 117.58(17) . .
C17 N2 C24 118.3(2) . .
C17 N2 Cr 124.06(19) . .
C24 N2 Cr 117.46(18) . .
C1 C1 Cr 70.6(2) 3_575 .
C1 C1 Cr 69.3(2) 3_575 3_575
Cr C1 Cr 139.87(16) . 3_575
C2 C7 C6 121.2(3) . .
C2 C7 N1 119.4(3) . .
C6 C7 N1 119.5(3) . .
C5 C6 C7 117.6(3) . .
C5 C6 C11 120.1(3) . .
C7 C6 C11 122.3(3) . .
C4 C5 C6 122.0(3) . .
C5 C4 C3 119.4(3) . .
C4 C3 C2 121.4(3) . .
C3 C2 C7 118.3(3) . .
C3 C2 C8 119.9(3) . .
C7 C2 C8 121.7(3) . .
C9 C8 C10 111.2(3) . .
C9 C8 C2 111.0(3) . .
C10 C8 C2 112.7(3) . .
C6 C11 C13 112.8(3) . .
C6 C11 C12 110.6(3) . .
C13 C11 C12 109.9(3) . .
N1 C15 C16 123.6(3) . .
N1 C15 C14 120.0(3) . .
C16 C15 C14 116.3(3) . .
C15 C16 C17 128.7(3) . .
N2 C17 C16 124.0(3) . .
N2 C17 C18 120.5(3) . .
C16 C17 C18 115.4(3) . .
C19 C24 C23 121.2(3) . .
C19 C24 N2 118.9(3) . .
C23 C24 N2 119.9(3) . .
C24 C19 C20 118.5(3) . .
C24 C19 C25 122.6(3) . .
C20 C19 C25 118.9(3) . .
C21 C20 C19 120.9(4) . .
C22 C21 C20 119.7(3) . .
C21 C22 C23 122.0(4) . .
C22 C23 C24 117.6(3) . .
C22 C23 C28 120.3(3) . .
C24 C23 C28 122.1(3) . .
C23 C28 C29 111.4(3) . .
C23 C28 C30 112.7(3) . .
C29 C28 C30 109.4(3) . .
C26 C25 C19 110.3(4) . .
C26 C25 C27 111.9(4) . .
C19 C25 C27 112.9(3) . .

loop_
_geom_bond_atom_site_label_1
_geom_bond_atom_site_label_2
_geom_bond_distance
_geom_bond_site_symmetry_2
Cr N1 2.024(2) .
Cr N2 2.036(2) .
Cr C1 2.151(3) .
Cr C1 2.168(3) 3_575
N1 C15 1.334(4) .
N1 C7 1.449(4) .
N2 C17 1.328(4) .
N2 C24 1.446(4) .
C1 C1 1.482(6) 3_575
C1 Cr 2.168(3) 3_575
C7 C2 1.401(4) .
C7 C6 1.407(4) .
C6 C5 1.389(4) .
C6 C11 1.510(4) .
C5 C4 1.376(5) .
C4 C3 1.378(4) .
C3 C2 1.386(4) .
C2 C8 1.527(4) .
C8 C9 1.520(5) .
C8 C10 1.524(4) .
C11 C13 1.525(4) .
C11 C12 1.531(5) .
C14 C15 1.517(4) .
C15 C16 1.392(4) .
C16 C17 1.406(4) .
C17 C18 1.517(4) .
C24 C19 1.389(5) .
C24 C23 1.407(4) .
C19 C20 1.396(5) .
C19 C25 1.525(5) .
C20 C21 1.377(5) .
C21 C22 1.365(5) .
C22 C23 1.389(4) .
C23 C28 1.508(5) .
C28 C29 1.517(5) .
C28 C30 1.531(5) .
C25 C26 1.501(6) .
C25 C27 1.534(6) .

loop_
_geom_torsion_atom_site_label_1
_geom_torsion_atom_site_label_2
_geom_torsion_atom_site_label_3
_geom_torsion_atom_site_label_4
_geom_torsion
_geom_torsion_site_symmetry_1
_geom_torsion_site_symmetry_4
N2 Cr N1 C15 11.9(2) . .
C1 Cr N1 C15 -166.3(2) . .
C1 Cr N1 C15 -163.8(3) 3_575 .
N2 Cr N1 C7 -165.5(2) . .
C1 Cr N1 C7 16.2(2) . .
C1 Cr N1 C7 18.7(4) 3_575 .
N1 Cr N2 C17 -16.0(2) . .
C1 Cr N2 C17 159.8(3) . .
C1 Cr N2 C17 161.7(2) 3_575 .
N1 Cr N2 C24 159.3(2) . .
C1 Cr N2 C24 -24.9(4) . .
C1 Cr N2 C24 -23.0(3) 3_575 .
N1 Cr C1 C1 178.1(2) . 3_575
N2 Cr C1 C1 2.6(5) . 3_575
N1 Cr C1 Cr 178.1(2) . 3_575
N2 Cr C1 Cr 2.6(5) . 3_575
C1 Cr C1 Cr 0.0 3_575 3_575
C15 N1 C7 C2 96.4(3) . .
Cr N1 C7 C2 -85.9(3) . .
C15 N1 C7 C6 -84.7(3) . .
Cr N1 C7 C6 92.9(3) . .
C2 C7 C6 C5 -3.7(4) . .
N1 C7 C6 C5 177.4(3) . .
C2 C7 C6 C11 174.1(3) . .
N1 C7 C6 C11 -4.8(4) . .
C7 C6 C5 C4 0.9(5) . .
C11 C6 C5 C4 -177.0(3) . .
C6 C5 C4 C3 2.0(5) . .
C5 C4 C3 C2 -2.2(5) . .
C4 C3 C2 C7 -0.6(5) . .
C4 C3 C2 C8 -179.0(3) . .
C6 C7 C2 C3 3.6(4) . .
N1 C7 C2 C3 -177.6(3) . .
C6 C7 C2 C8 -178.0(3) . .
N1 C7 C2 C8 0.8(4) . .
C3 C2 C8 C9 82.6(4) . .
C7 C2 C8 C9 -95.8(3) . .
C3 C2 C8 C10 -42.8(4) . .
C7 C2 C8 C10 138.8(3) . .
C5 C6 C11 C13 -52.4(4) . .
C7 C6 C11 C13 129.8(3) . .
C5 C6 C11 C12 71.1(4) . .
C7 C6 C11 C12 -106.6(3) . .
C7 N1 C15 C16 176.4(3) . .
Cr N1 C15 C16 -1.0(4) . .
C7 N1 C15 C14 -0.8(4) . .
Cr N1 C15 C14 -178.3(2) . .
N1 C15 C16 C17 -12.6(5) . .
C14 C15 C16 C17 164.8(3) . .
C24 N2 C17 C16 -165.5(3) . .
Cr N2 C17 C16 9.7(4) . .
C24 N2 C17 C18 11.1(4) . .
Cr N2 C17 C18 -173.7(2) . .
C15 C16 C17 N2 7.7(5) . .
C15 C16 C17 C18 -169.1(3) . .
C17 N2 C24 C19 77.7(4) . .
Cr N2 C24 C19 -97.9(3) . .
C17 N2 C24 C23 -104.7(3) . .
Cr N2 C24 C23 79.7(3) . .
C23 C24 C19 C20 -2.2(5) . .
N2 C24 C19 C20 175.4(3) . .
C23 C24 C19 C25 178.9(3) . .
N2 C24 C19 C25 -3.6(5) . .
C24 C19 C20 C21 1.0(5) . .
C25 C19 C20 C21 180.0(4) . .
C19 C20 C21 C22 0.4(6) . .
C20 C21 C22 C23 -0.7(6) . .
C21 C22 C23 C24 -0.5(5) . .
C21 C22 C23 C28 177.5(3) . .
C19 C24 C23 C22 2.0(5) . .
N2 C24 C23 C22 -175.6(3) . .
C19 C24 C23 C28 -176.0(3) . .
N2 C24 C23 C28 6.5(5) . .
C22 C23 C28 C29 -80.6(4) . .
C24 C23 C28 C29 97.2(4) . .
C22 C23 C28 C30 42.8(5) . .
C24 C23 C28 C30 -139.4(3) . .
C24 C19 C25 C26 103.8(4) . .
C20 C19 C25 C26 -75.1(5) . .
C24 C19 C25 C27 -130.3(4) . .
C20 C19 C25 C27 50.8(5) . .
